data_2222822
loop_
_publ_author_name
'Zheng, Chang-Zheng'
'Ji, Chang-You'
'Chang, Xiu-Li'

_publ_section_title <i>N</i>'-[(<i>E</i>)-(5-Bromo-2-hydroxyphenyl)(phenyl)methylidene]-4-chlorobenzohydrazide
_journal_coeditor_code NG2613
_journal_issue 8
_journal_name_full 'Acta Crystallographica Section E'
_journal_page_first o1944
_journal_paper_doi 10.1107/S1600536809027949
_journal_volume 65
_journal_year 2009
_chemical_formula_iupac 'C20 H14 Br Cl N2 O2'
_chemical_formula_moiety 'C20 H14 Br Cl N2 O2'
_chemical_formula_sum 'C20 H14 Br Cl N2 O2'
_chemical_formula_weight 429.69
_chemical_name_systematic
;
<i>N</i>'-[(<i>E</i>)-(5-Bromo-2-hydroxyphenyl)(phenyl)methylidene]-4-
chlorobenzohydrazide
;
_space_group_IT_number 2
_symmetry_cell_setting triclinic
_symmetry_space_group_name_Hall '-P 1'
_symmetry_space_group_name_H-M 'P -1'
_atom_sites_solution_hydrogens geom
_atom_sites_solution_primary direct
_atom_sites_solution_secondary difmap
_audit_creation_method SHELXL-97
_cell_angle_alpha 71.976(2)
_cell_angle_beta 82.228(2)
_cell_angle_gamma 85.466(2)
_cell_formula_units_Z 2
_cell_length_a 7.3664(8)
_cell_length_b 10.6894(11)
_cell_length_c 12.3029(14)
_cell_measurement_reflns_used 1806
_cell_measurement_temperature 273(2)
_cell_measurement_theta_max 25.31
_cell_measurement_theta_min 2.79
_cell_volume 912.05(17)
_computing_cell_refinement '<i>SAINT</i> (Bruker, 1996)'
_computing_data_collection '<i>SMART</i> (Bruker, 1996)'
_computing_data_reduction '<i>SAINT</i> (Bruker, 1996)'
_computing_molecular_graphics '<i>SHELXTL</i> (Sheldrick, 2008)'
_computing_publication_material '<i>SHELXTL</i> (Sheldrick, 2008)'
_computing_structure_refinement '<i>SHELXL97</i> (Sheldrick, 2008)'
_computing_structure_solution '<i>SHELXS97</i> (Sheldrick, 2008)'
_diffrn_ambient_temperature 298(2)
_diffrn_measured_fraction_theta_full 0.990
_diffrn_measured_fraction_theta_max 0.990
_diffrn_measurement_device_type 'Bruker SMART area-detector'
_diffrn_measurement_method '\f and \w'
_diffrn_radiation_monochromator graphite
_diffrn_radiation_source 'fine-focus sealed tube'
_diffrn_radiation_type MoK\a
_diffrn_radiation_wavelength 0.71073
_diffrn_reflns_av_R_equivalents 0.0149
_diffrn_reflns_av_sigmaI/netI 0.0305
_diffrn_reflns_limit_h_max 8
_diffrn_reflns_limit_h_min -8
_diffrn_reflns_limit_k_max 12
_diffrn_reflns_limit_k_min -8
_diffrn_reflns_limit_l_max 14
_diffrn_reflns_limit_l_min -14
_diffrn_reflns_number 4841
_diffrn_reflns_theta_full 25.05
_diffrn_reflns_theta_max 25.05
_diffrn_reflns_theta_min 1.75
_exptl_absorpt_coefficient_mu 2.417
_exptl_absorpt_correction_T_max 0.7441
_exptl_absorpt_correction_T_min 0.6436
_exptl_absorpt_correction_type multi-scan
_exptl_absorpt_process_details '(SADABS; Sheldrick, 1996)'
_exptl_crystal_colour yellow
_exptl_crystal_density_diffrn 1.565
_exptl_crystal_density_method 'not measured'
_exptl_crystal_description block
_exptl_crystal_F_000 432
_exptl_crystal_size_max 0.20
_exptl_crystal_size_mid 0.16
_exptl_crystal_size_min 0.13
_refine_diff_density_max 0.316
_refine_diff_density_min -0.435
_refine_ls_extinction_coef 0.0051(11)
_refine_ls_extinction_expression Fc\^*\^=kFc[1+0.001xFc^2^\l^3^/sin(2\q)]^-1/4^
_refine_ls_extinction_method none
_refine_ls_goodness_of_fit_ref 1.038
_refine_ls_hydrogen_treatment constr
_refine_ls_matrix_type full
_refine_ls_number_parameters 237
_refine_ls_number_reflns 3189
_refine_ls_number_restraints 0
_refine_ls_restrained_S_all 1.038
_refine_ls_R_factor_all 0.0505
_refine_ls_R_factor_gt 0.0341
_refine_ls_shift/su_max 0.001
_refine_ls_shift/su_mean 0.001
_refine_ls_structure_factor_coef Fsqd
_refine_ls_weighting_details 'calc w=1/[\s^2^(Fo^2^)+(0.0366P)^2^+0.3768P] where P=(Fo^2^+2Fc^2^)/3'
_refine_ls_weighting_scheme calc
_refine_ls_wR_factor_gt 0.0777
_refine_ls_wR_factor_ref 0.0845
_reflns_number_gt 2467
_reflns_number_total 3189
_reflns_threshold_expression I>2\s(I)
_cod_data_source_file ng2613.cif
_cod_data_source_block I
_cod_depositor_comments
;
The following automatic conversions were performed:
'_symmetry_cell_setting' value 'Triclinic' changed to 'triclinic'
according to '/home/saulius/struct/CIF-dictionaries/cif_core.dic'
dictionary named 'cif_core.dic' version 2.4.1 from 2010-06-29.

Automatic conversion script
Id: cif_fix_enum 1527 2010-12-29 10:47:43Z saulius 

The following automatic conversions were performed:

'_symmetry_cell_setting' value 'Triclinic' changed to 'triclinic'
according to /home/saulius/struct/CIF-dictionaries/cif_core.dic
dictionary named 'cif_core.dic' version 2.4.1 from 2010-06-29.

Automatic conversion script
Id: cif_fix_values 1715 2011-07-08 13:25:40Z adriana 
;
_cod_database_code 2222822
_cod_database_fobs_code 2222822

loop_
_symmetry_equiv_pos_as_xyz
'x, y, z'
'-x, -y, -z'

loop_
_atom_site_type_symbol
_atom_site_label
_atom_site_fract_x
_atom_site_fract_y
_atom_site_fract_z
_atom_site_U_iso_or_equiv
_atom_site_adp_type
_atom_site_calc_flag
_atom_site_refinement_flags
_atom_site_occupancy
_atom_site_disorder_assembly
_atom_site_disorder_group
Br Br1 0.36717(5) 1.17236(4) 1.00467(3) 0.06975(17) Uani d . 1 . .
Cl Cl1 0.08513(13) 0.47987(9) 0.23226(8) 0.0729(3) Uani d . 1 . .
O O1 0.3069(3) 1.25145(19) 0.50596(17) 0.0627(6) Uani d . 1 . .
H H1 0.2882 1.1830 0.4931 0.094 Uiso calc R 1 . .
O O2 0.2209(3) 1.0374(2) 0.33927(17) 0.0587(6) Uani d . 1 . .
N N1 0.2632(3) 1.0045(2) 0.55663(18) 0.0454(6) Uani d . 1 . .
N N2 0.2388(3) 0.9007(2) 0.51767(19) 0.0480(6) Uani d . 1 . .
H H2 0.2367 0.8215 0.5636 0.058 Uiso calc R 1 . .
C C1 0.3457(4) 1.1936(3) 0.8483(2) 0.0465(7) Uani d . 1 . .
C C2 0.3209(4) 1.0858(3) 0.8134(2) 0.0432(6) Uani d . 1 . .
H H2A 0.3141 1.0027 0.8673 0.052 Uiso calc R 1 . .
C C3 0.3060(3) 1.0998(2) 0.6988(2) 0.0389(6) Uani d . 1 . .
C C4 0.3189(4) 1.2264(3) 0.6188(2) 0.0455(7) Uani d . 1 . .
C C5 0.3465(4) 1.3328(3) 0.6566(3) 0.0540(8) Uani d . 1 . .
H H5 0.3564 1.4163 0.6036 0.065 Uiso calc R 1 . .
C C6 0.3595(4) 1.3169(3) 0.7695(3) 0.0534(8) Uani d . 1 . .
H H6 0.3775 1.3891 0.7932 0.064 Uiso calc R 1 . .
C C7 0.2801(4) 0.9829(3) 0.6636(2) 0.0397(6) Uani d . 1 . .
C C8 0.2759(4) 0.8493(2) 0.7500(2) 0.0380(6) Uani d . 1 . .
C C9 0.4302(4) 0.7655(3) 0.7577(2) 0.0474(7) Uani d . 1 . .
H H9 0.5367 0.7920 0.7083 0.057 Uiso calc R 1 . .
C C10 0.4261(5) 0.6424(3) 0.8389(3) 0.0544(8) Uani d . 1 . .
H H10 0.5296 0.5861 0.8433 0.065 Uiso calc R 1 . .
C C11 0.2707(5) 0.6030(3) 0.9127(3) 0.0524(8) Uani d . 1 . .
H H11 0.2690 0.5206 0.9677 0.063 Uiso calc R 1 . .
C C12 0.1173(4) 0.6854(3) 0.9054(3) 0.0534(8) Uani d . 1 . .
H H12 0.0117 0.6586 0.9557 0.064 Uiso calc R 1 . .
C C13 0.1186(4) 0.8074(3) 0.8242(2) 0.0485(7) Uani d . 1 . .
H H13 0.0134 0.8620 0.8190 0.058 Uiso calc R 1 . .
C C14 0.2180(4) 0.9262(3) 0.4043(2) 0.0415(6) Uani d . 1 . .
C C15 0.1925(4) 0.8100(3) 0.3660(2) 0.0394(6) Uani d . 1 . .
C C16 0.1873(4) 0.6816(3) 0.4374(2) 0.0548(8) Uani d . 1 . .
H H16 0.2020 0.6634 0.5147 0.066 Uiso calc R 1 . .
C C17 0.1604(5) 0.5797(3) 0.3946(3) 0.0593(8) Uani d . 1 . .
H H17 0.1600 0.4931 0.4423 0.071 Uiso calc R 1 . .
C C18 0.1345(4) 0.6076(3) 0.2821(2) 0.0480(7) Uani d . 1 . .
C C19 0.1422(4) 0.7332(3) 0.2085(3) 0.0555(8) Uani d . 1 . .
H H19 0.1275 0.7504 0.1312 0.067 Uiso calc R 1 . .
C C20 0.1724(4) 0.8337(3) 0.2515(2) 0.0491(7) Uani d . 1 . .
H H20 0.1792 0.9193 0.2021 0.059 Uiso calc R 1 . .

loop_
_atom_site_aniso_label
_atom_site_aniso_U_11
_atom_site_aniso_U_22
_atom_site_aniso_U_33
_atom_site_aniso_U_12
_atom_site_aniso_U_13
_atom_site_aniso_U_23
Br1 0.0901(3) 0.0740(3) 0.0629(2) 0.00901(19) -0.02581(18) -0.04231(19)
Cl1 0.0828(6) 0.0743(6) 0.0825(6) -0.0160(5) -0.0070(5) -0.0520(5)
O1 0.1015(18) 0.0392(12) 0.0457(12) -0.0063(12) -0.0087(11) -0.0094(9)
O2 0.0902(16) 0.0397(12) 0.0469(12) -0.0099(11) -0.0193(11) -0.0075(10)
N1 0.0639(15) 0.0360(13) 0.0407(13) -0.0063(11) -0.0108(11) -0.0149(10)
N2 0.0763(17) 0.0328(13) 0.0384(12) -0.0087(11) -0.0132(11) -0.0115(10)
C1 0.0478(16) 0.0488(18) 0.0520(16) 0.0021(13) -0.0122(13) -0.0270(14)
C2 0.0476(16) 0.0391(15) 0.0463(16) -0.0007(12) -0.0086(13) -0.0167(13)
C3 0.0420(15) 0.0330(14) 0.0442(15) -0.0023(11) -0.0072(12) -0.0144(12)
C4 0.0516(17) 0.0392(16) 0.0470(17) -0.0034(13) -0.0054(13) -0.0149(13)
C5 0.068(2) 0.0306(15) 0.0629(19) -0.0036(14) -0.0084(16) -0.0122(14)
C6 0.0555(18) 0.0443(18) 0.072(2) -0.0012(14) -0.0137(15) -0.0313(16)
C7 0.0448(15) 0.0379(15) 0.0390(15) -0.0021(12) -0.0059(12) -0.0150(12)
C8 0.0512(16) 0.0305(14) 0.0368(14) -0.0066(12) -0.0078(12) -0.0143(11)
C9 0.0522(18) 0.0433(17) 0.0482(16) -0.0037(14) -0.0039(13) -0.0161(13)
C10 0.064(2) 0.0395(17) 0.0618(19) 0.0082(15) -0.0187(17) -0.0169(15)
C11 0.077(2) 0.0326(16) 0.0472(17) -0.0099(15) -0.0152(16) -0.0066(13)
C12 0.063(2) 0.0460(18) 0.0503(17) -0.0166(16) -0.0007(15) -0.0128(14)
C13 0.0518(18) 0.0431(17) 0.0523(17) -0.0014(13) -0.0086(14) -0.0158(14)
C14 0.0458(16) 0.0412(17) 0.0382(15) -0.0038(12) -0.0082(12) -0.0109(13)
C15 0.0433(15) 0.0388(15) 0.0380(14) -0.0041(12) -0.0084(12) -0.0122(12)
C16 0.083(2) 0.0445(17) 0.0403(16) -0.0140(15) -0.0156(15) -0.0112(13)
C17 0.084(2) 0.0423(17) 0.0538(19) -0.0151(16) -0.0114(17) -0.0132(14)
C18 0.0465(16) 0.0549(19) 0.0530(17) -0.0078(14) -0.0055(13) -0.0300(15)
C19 0.069(2) 0.064(2) 0.0417(16) -0.0029(16) -0.0131(14) -0.0250(15)
C20 0.0633(19) 0.0458(17) 0.0373(15) -0.0027(14) -0.0085(13) -0.0102(13)

loop_
_atom_type_symbol
_atom_type_description
_atom_type_scat_dispersion_real
_atom_type_scat_dispersion_imag
_atom_type_scat_source
C C 0.0033 0.0016 'International Tables Vol C Tables 4.2.6.8 and 6.1.1.4'
H H 0.0000 0.0000 'International Tables Vol C Tables 4.2.6.8 and 6.1.1.4'
N N 0.0061 0.0033 'International Tables Vol C Tables 4.2.6.8 and 6.1.1.4'
O O 0.0106 0.0060 'International Tables Vol C Tables 4.2.6.8 and 6.1.1.4'
Cl Cl 0.1484 0.1585 'International Tables Vol C Tables 4.2.6.8 and 6.1.1.4'
Br Br -0.2901 2.4595 'International Tables Vol C Tables 4.2.6.8 and 6.1.1.4'

loop_
_geom_angle_atom_site_label_1
_geom_angle_atom_site_label_2
_geom_angle_atom_site_label_3
_geom_angle_site_symmetry_1
_geom_angle_site_symmetry_3
_geom_angle
_geom_angle_publ_flag
C4 O1 H1 . . 109.5 ?
C7 N1 N2 . . 119.3(2) ?
C14 N2 N1 . . 118.3(2) ?
C14 N2 H2 . . 120.8 ?
N1 N2 H2 . . 120.8 ?
C6 C1 C2 . . 120.4(3) ?
C6 C1 Br1 . . 119.3(2) ?
C2 C1 Br1 . . 120.2(2) ?
C1 C2 C3 . . 120.9(3) ?
C1 C2 H2A . . 119.6 ?
C3 C2 H2A . . 119.6 ?
C2 C3 C4 . . 118.4(2) ?
C2 C3 C7 . . 119.9(2) ?
C4 C3 C7 . . 121.8(2) ?
O1 C4 C5 . . 117.2(2) ?
O1 C4 C3 . . 123.5(2) ?
C5 C4 C3 . . 119.3(3) ?
C6 C5 C4 . . 121.3(3) ?
C6 C5 H5 . . 119.3 ?
C4 C5 H5 . . 119.3 ?
C5 C6 C1 . . 119.7(3) ?
C5 C6 H6 . . 120.2 ?
C1 C6 H6 . . 120.2 ?
N1 C7 C3 . . 116.0(2) ?
N1 C7 C8 . . 123.7(2) ?
C3 C7 C8 . . 120.2(2) ?
C9 C8 C13 . . 118.9(2) ?
C9 C8 C7 . . 120.4(2) ?
C13 C8 C7 . . 120.7(2) ?
C10 C9 C8 . . 120.1(3) ?
C10 C9 H9 . . 120.0 ?
C8 C9 H9 . . 120.0 ?
C11 C10 C9 . . 120.4(3) ?
C11 C10 H10 . . 119.8 ?
C9 C10 H10 . . 119.8 ?
C10 C11 C12 . . 119.8(3) ?
C10 C11 H11 . . 120.1 ?
C12 C11 H11 . . 120.1 ?
C11 C12 C13 . . 120.4(3) ?
C11 C12 H12 . . 119.8 ?
C13 C12 H12 . . 119.8 ?
C12 C13 C8 . . 120.4(3) ?
C12 C13 H13 . . 119.8 ?
C8 C13 H13 . . 119.8 ?
O2 C14 N2 . . 121.2(2) ?
O2 C14 C15 . . 122.5(2) ?
N2 C14 C15 . . 116.3(2) ?
C20 C15 C16 . . 118.5(3) ?
C20 C15 C14 . . 117.1(2) ?
C16 C15 C14 . . 124.4(2) ?
C15 C16 C17 . . 120.5(3) ?
C15 C16 H16 . . 119.8 ?
C17 C16 H16 . . 119.8 ?
C18 C17 C16 . . 119.3(3) ?
C18 C17 H17 . . 120.4 ?
C16 C17 H17 . . 120.4 ?
C17 C18 C19 . . 121.8(3) ?
C17 C18 Cl1 . . 118.7(2) ?
C19 C18 Cl1 . . 119.5(2) ?
C18 C19 C20 . . 118.4(3) ?
C18 C19 H19 . . 120.8 ?
C20 C19 H19 . . 120.8 ?
C15 C20 C19 . . 121.5(3) ?
C15 C20 H20 . . 119.2 ?
C19 C20 H20 . . 119.2 ?

loop_
_geom_bond_atom_site_label_1
_geom_bond_atom_site_label_2
_geom_bond_site_symmetry_2
_geom_bond_distance
_geom_bond_publ_flag
Br1 C1 . 1.893(3) ?
Cl1 C18 . 1.740(3) ?
O1 C4 . 1.344(3) ?
O1 H1 . 0.8200 ?
O2 C14 . 1.210(3) ?
N1 C7 . 1.285(3) ?
N1 N2 . 1.370(3) ?
N2 C14 . 1.364(3) ?
N2 H2 . 0.8600 ?
C1 C6 . 1.375(4) ?
C1 C2 . 1.380(4) ?
C2 C3 . 1.390(4) ?
C2 H2A . 0.9300 ?
C3 C4 . 1.407(4) ?
C3 C7 . 1.476(3) ?
C4 C5 . 1.392(4) ?
C5 C6 . 1.363(4) ?
C5 H5 . 0.9300 ?
C6 H6 . 0.9300 ?
C7 C8 . 1.493(4) ?
C8 C9 . 1.385(4) ?
C8 C13 . 1.386(4) ?
C9 C10 . 1.384(4) ?
C9 H9 . 0.9300 ?
C10 C11 . 1.368(4) ?
C10 H10 . 0.9300 ?
C11 C12 . 1.372(4) ?
C11 H11 . 0.9300 ?
C12 C13 . 1.376(4) ?
C12 H12 . 0.9300 ?
C13 H13 . 0.9300 ?
C14 C15 . 1.491(4) ?
C15 C20 . 1.378(4) ?
C15 C16 . 1.382(4) ?
C16 C17 . 1.385(4) ?
C16 H16 . 0.9300 ?
C17 C18 . 1.359(4) ?
C17 H17 . 0.9300 ?
C18 C19 . 1.368(4) ?
C19 C20 . 1.381(4) ?
C19 H19 . 0.9300 ?
C20 H20 . 0.9300 ?

loop_
_geom_hbond_atom_site_label_D
_geom_hbond_atom_site_label_H
_geom_hbond_atom_site_label_A
_geom_hbond_site_symmetry_A
_geom_hbond_distance_DH
_geom_hbond_distance_HA
_geom_hbond_distance_DA
_geom_hbond_angle_DHA
_geom_hbond_publ_flag
O1 H1 N1 . 0.820 1.839 2.554(3) 145 y

loop_
_geom_torsion_atom_site_label_1
_geom_torsion_atom_site_label_2
_geom_torsion_atom_site_label_3
_geom_torsion_atom_site_label_4
_geom_torsion_site_symmetry_1
_geom_torsion_site_symmetry_2
_geom_torsion_site_symmetry_3
_geom_torsion_site_symmetry_4
_geom_torsion
_geom_torsion_publ_flag
C7 N1 N2 C14 . . . . 178.9(2) ?
C6 C1 C2 C3 . . . . -1.2(4) ?
Br1 C1 C2 C3 . . . . -179.6(2) ?
C1 C2 C3 C4 . . . . 0.7(4) ?
C1 C2 C3 C7 . . . . 179.8(2) ?
C2 C3 C4 O1 . . . . 179.8(3) ?
C7 C3 C4 O1 . . . . 0.8(4) ?
C2 C3 C4 C5 . . . . 0.2(4) ?
C7 C3 C4 C5 . . . . -178.9(3) ?
O1 C4 C5 C6 . . . . 179.7(3) ?
C3 C4 C5 C6 . . . . -0.7(4) ?
C4 C5 C6 C1 . . . . 0.2(5) ?
C2 C1 C6 C5 . . . . 0.7(4) ?
Br1 C1 C6 C5 . . . . 179.2(2) ?
N2 N1 C7 C3 . . . . 180.0(2) ?
N2 N1 C7 C8 . . . . 0.4(4) ?
C2 C3 C7 N1 . . . . 178.4(2) ?
C4 C3 C7 N1 . . . . -2.5(4) ?
C2 C3 C7 C8 . . . . -2.0(4) ?
C4 C3 C7 C8 . . . . 177.1(2) ?
N1 C7 C8 C9 . . . . 79.9(3) ?
C3 C7 C8 C9 . . . . -99.7(3) ?
N1 C7 C8 C13 . . . . -100.6(3) ?
C3 C7 C8 C13 . . . . 79.9(3) ?
C13 C8 C9 C10 . . . . -0.3(4) ?
C7 C8 C9 C10 . . . . 179.2(3) ?
C8 C9 C10 C11 . . . . -0.6(4) ?
C9 C10 C11 C12 . . . . 0.7(4) ?
C10 C11 C12 C13 . . . . 0.1(4) ?
C11 C12 C13 C8 . . . . -1.0(4) ?
C9 C8 C13 C12 . . . . 1.1(4) ?
C7 C8 C13 C12 . . . . -178.4(3) ?
N1 N2 C14 O2 . . . . 0.0(4) ?
N1 N2 C14 C15 . . . . 179.8(2) ?
O2 C14 C15 C20 . . . . 0.2(4) ?
N2 C14 C15 C20 . . . . -179.6(2) ?
O2 C14 C15 C16 . . . . -179.6(3) ?
N2 C14 C15 C16 . . . . 0.5(4) ?
C20 C15 C16 C17 . . . . -0.7(5) ?
C14 C15 C16 C17 . . . . 179.1(3) ?
C15 C16 C17 C18 . . . . -1.6(5) ?
C16 C17 C18 C19 . . . . 2.9(5) ?
C16 C17 C18 Cl1 . . . . -175.6(2) ?
C17 C18 C19 C20 . . . . -1.7(5) ?
Cl1 C18 C19 C20 . . . . 176.7(2) ?
C16 C15 C20 C19 . . . . 1.9(4) ?
C14 C15 C20 C19 . . . . -177.9(3) ?
C18 C19 C20 C15 . . . . -0.7(5) ?

loop_
_cod_related_entry_id
_cod_related_entry_database
_cod_related_entry_code
1 ChemSpider 24742889
